data_1553868
loop_
_publ_author_name
'Liu, Xueke'
'Qian, Ping'
'Wang, Yi'
'Pan, Yi'

_publ_section_title
;
 Metal-free sequential decarbonylative annulation of N-cyanamides for the
 construction of 2,3-dihydropyrrolo[2,1-b]quinazolin-9(1H)-ones
;
_journal_issue 12
_journal_name_full 'Organic Chemistry Frontiers'
_journal_page_first 2370
_journal_paper_doi 10.1039/C7QO00677B
_journal_volume 4
_journal_year 2017
_chemical_formula_sum 'C17 H22 N2 O2'
_chemical_formula_weight 286.36
_space_group_crystal_system monoclinic
_space_group_IT_number 14
_space_group_name_Hall '-P 2yn'
_space_group_name_H-M_alt 'P 1 21/n 1'
_atom_sites_solution_hydrogens geom
_audit_creation_method SHELXL-2014/7
_audit_update_record
;
2017-05-27 deposited with the CCDC.
2017-09-04 downloaded from the CCDC.
;
_cell_angle_alpha 90
_cell_angle_beta 96.163(2)
_cell_angle_gamma 90
_cell_formula_units_Z 4
_cell_length_a 6.0777(7)
_cell_length_b 22.245(3)
_cell_length_c 11.8606(15)
_cell_measurement_reflns_used 1613
_cell_measurement_temperature 296(2)
_cell_measurement_theta_max 22.81
_cell_measurement_theta_min 2.52
_cell_volume 1594.3(3)
_computing_cell_refinement 'Bruker SAINT'
_computing_data_collection 'Bruker APEX2'
_computing_data_reduction 'Bruker SAINT'
_computing_molecular_graphics 'Bruker SHELXTL'
_computing_publication_material 'Bruker SHELXTL'
_computing_structure_refinement 'SHELXL-2014 (Sheldrick 2014)'
_computing_structure_solution 'SHELXS-97 (Sheldrick 2008)'
_diffrn_ambient_temperature 296(2)
_diffrn_measured_fraction_theta_full 0.998
_diffrn_measured_fraction_theta_max 0.998
_diffrn_measurement_device_type 'Bruker APEX-II CCD'
_diffrn_measurement_method '\f and \w scans'
_diffrn_radiation_type MoK\a
_diffrn_radiation_wavelength 0.71073
_diffrn_reflns_av_R_equivalents 0.0387
_diffrn_reflns_av_unetI/netI 0.0397
_diffrn_reflns_Laue_measured_fraction_full 0.998
_diffrn_reflns_Laue_measured_fraction_max 0.998
_diffrn_reflns_limit_h_max 5
_diffrn_reflns_limit_h_min -7
_diffrn_reflns_limit_k_max 26
_diffrn_reflns_limit_k_min -26
_diffrn_reflns_limit_l_max 13
_diffrn_reflns_limit_l_min -14
_diffrn_reflns_number 8866
_diffrn_reflns_point_group_measured_fraction_full 0.998
_diffrn_reflns_point_group_measured_fraction_max 0.998
_diffrn_reflns_theta_full 25.006
_diffrn_reflns_theta_max 25.006
_diffrn_reflns_theta_min 1.831
_exptl_absorpt_coefficient_mu 0.079
_exptl_crystal_density_diffrn 1.193
_exptl_crystal_F_000 616
_exptl_crystal_size_max 0.270
_exptl_crystal_size_mid 0.250
_exptl_crystal_size_min 0.220
_refine_diff_density_max 0.831
_refine_diff_density_min -0.523
_refine_diff_density_rms 0.058
_refine_ls_extinction_method none
_refine_ls_goodness_of_fit_ref 1.050
_refine_ls_hydrogen_treatment constr
_refine_ls_matrix_type full
_refine_ls_number_parameters 188
_refine_ls_number_reflns 2802
_refine_ls_number_restraints 60
_refine_ls_restrained_S_all 1.131
_refine_ls_R_factor_all 0.1128
_refine_ls_R_factor_gt 0.0778
_refine_ls_shift/su_max 0.000
_refine_ls_shift/su_mean 0.000
_refine_ls_structure_factor_coef Fsqd
_refine_ls_weighting_details 'w=1/[\s^2^(Fo^2^)+(0.1525P)^2^+0.8837P] where P=(Fo^2^+2Fc^2^)/3'
_refine_ls_weighting_scheme calc
_refine_ls_wR_factor_gt 0.2365
_refine_ls_wR_factor_ref 0.2740
_reflns_Friedel_coverage 0.000
_reflns_number_gt 1766
_reflns_number_total 2802
_reflns_threshold_expression 'I > 2\s(I)'
_cod_data_source_file c7qo00677b2.cif
_cod_data_source_block 20170522PY_liuxueke_0m_a
_cod_original_sg_symbol_H-M 'P 21/n'
_cod_database_code 1553868
_shelx_shelxl_version_number 2014/7
_shelx_space_group_comment
;
The symmetry employed for this shelxl refinement is uniquely defined
by the following loop, which should always be used as a source of
symmetry information in preference to the above space-group names.
They are only intended as comments.
;
_shelx_estimated_absorpt_t_min 0.979
_shelx_estimated_absorpt_t_max 0.983

loop_
_space_group_symop_operation_xyz
'x, y, z'
'-x+1/2, y+1/2, -z+1/2'
'-x, -y, -z'
'x-1/2, -y-1/2, z-1/2'

loop_
_atom_site_label
_atom_site_type_symbol
_atom_site_fract_x
_atom_site_fract_y
_atom_site_fract_z
_atom_site_U_iso_or_equiv
_atom_site_adp_type
_atom_site_occupancy
_atom_site_site_symmetry_order
_atom_site_calc_flag
_atom_site_refinement_flags_posn
_atom_site_refinement_flags_adp
C1 C -0.3444(6) 0.34220(19) 0.4197(3) 0.0643(11) Uani 1 1 d . .
H1A H -0.3597 0.3675 0.4840 0.097 Uiso 1 1 calc R U
H1B H -0.4839 0.3396 0.3736 0.097 Uiso 1 1 calc R U
H1C H -0.2355 0.3590 0.3759 0.097 Uiso 1 1 calc R U
C2 C -0.0825(6) 0.27796(16) 0.5243(3) 0.0490(9) Uani 1 1 d . .
C3 C -0.0281(6) 0.21877(16) 0.5574(3) 0.0544(9) Uani 1 1 d . .
H3 H -0.1234 0.1874 0.5342 0.065 Uiso 1 1 calc R U
C4 C 0.1659(6) 0.20733(15) 0.6240(3) 0.0503(9) Uani 1 1 d . .
H4 H 0.2030 0.1680 0.6445 0.060 Uiso 1 1 calc R U
C5 C 0.3082(5) 0.25411(14) 0.6614(3) 0.0426(8) Uani 1 1 d . .
C6 C 0.2521(5) 0.31358(14) 0.6306(3) 0.0410(8) Uani 1 1 d . .
C7 C 0.0558(5) 0.32486(15) 0.5599(3) 0.0458(8) Uani 1 1 d . .
H7 H 0.0193 0.3639 0.5372 0.055 Uiso 1 1 calc R U
C8 C 0.5133(5) 0.24192(14) 0.7334(3) 0.0432(8) Uani 1 1 d . .
C9 C 0.8417(6) 0.29329(16) 0.8375(3) 0.0536(9) Uani 1 1 d . .
H9A H 0.9576 0.2763 0.7971 0.064 Uiso 1 1 calc R U
H9B H 0.8323 0.2706 0.9066 0.064 Uiso 1 1 calc R U
C10 C 0.8836(7) 0.35890(19) 0.8629(4) 0.0696(11) Uani 1 1 d . .
H10A H 0.8511 0.3681 0.9393 0.084 Uiso 1 1 calc R U
H10B H 1.0374 0.3686 0.8568 0.084 Uiso 1 1 calc R U
C11 C 0.7356(6) 0.39459(16) 0.7783(3) 0.0580(10) Uani 1 1 d . .
H11 H 0.8241 0.4029 0.7157 0.070 Uiso 1 1 calc R U
C12 C 0.5619(5) 0.34964(14) 0.7321(3) 0.0449(8) Uani 1 1 d . .
C13 C 0.7698(8) 0.5109(2) 0.7741(5) 0.0842(13) Uani 1 1 d . U
C14 C 1.0079(9) 0.5100(3) 0.8189(6) 0.1150(17) Uani 1 1 d . U
H14A H 1.0730 0.5484 0.8063 0.172 Uiso 1 1 calc R U
H14B H 1.0828 0.4794 0.7806 0.172 Uiso 1 1 calc R U
H14C H 1.0216 0.5016 0.8987 0.172 Uiso 1 1 calc R U
C15 C 0.6572(10) 0.5617(3) 0.8300(6) 0.1130(16) Uani 1 1 d . U
H15A H 0.6708 0.5555 0.9105 0.170 Uiso 1 1 calc R U
H15B H 0.5034 0.5629 0.8013 0.170 Uiso 1 1 calc R U
H15C H 0.7258 0.5992 0.8137 0.170 Uiso 1 1 calc R U
C16 C 0.7401(13) 0.5224(3) 0.6499(6) 0.144 Uani 1 1 d . U
H16A H 0.8217 0.5577 0.6333 0.216 Uiso 1 1 calc R U
H16B H 0.5859 0.5285 0.6255 0.216 Uiso 1 1 calc R U
H16C H 0.7934 0.4886 0.6107 0.216 Uiso 1 1 calc R U
N1 N 0.3828(5) 0.36241(12) 0.6671(2) 0.0486(7) Uani 1 1 d . .
N2 N 0.6283(4) 0.29355(12) 0.7662(2) 0.0450(7) Uani 1 1 d . .
O1 O 0.5841(4) 0.19240(11) 0.7637(2) 0.0610(7) Uani 1 1 d . .
C17 C 0.6493(9) 0.4540(2) 0.8111(5) 0.0906(14) Uani 1 1 d . U
H17A H 0.6528 0.4549 0.8930 0.109 Uiso 1 1 calc R U
H17B H 0.4953 0.4567 0.7800 0.109 Uiso 1 1 calc R U
O2 O -0.2768(4) 0.28414(12) 0.4574(2) 0.0647(8) Uani 1 1 d . .

loop_
_atom_site_aniso_label
_atom_site_aniso_U_11
_atom_site_aniso_U_22
_atom_site_aniso_U_33
_atom_site_aniso_U_23
_atom_site_aniso_U_13
_atom_site_aniso_U_12
C1 0.054(2) 0.078(3) 0.059(2) 0.002(2) -0.0040(18) 0.004(2)
C2 0.046(2) 0.057(2) 0.0435(18) -0.0001(15) 0.0032(15) -0.0074(16)
C3 0.057(2) 0.049(2) 0.057(2) -0.0003(16) 0.0034(17) -0.0124(17)
C4 0.059(2) 0.0387(18) 0.054(2) 0.0030(15) 0.0099(17) -0.0021(15)
C5 0.0442(19) 0.0421(18) 0.0428(18) 0.0005(13) 0.0103(14) 0.0013(14)
C6 0.0431(18) 0.0408(18) 0.0396(17) 0.0011(13) 0.0062(14) -0.0026(14)
C7 0.049(2) 0.0431(18) 0.0451(18) 0.0027(14) 0.0018(15) -0.0004(15)
C8 0.0432(19) 0.0433(18) 0.0442(18) 0.0029(14) 0.0095(14) 0.0034(14)
C9 0.0389(19) 0.067(2) 0.054(2) 0.0058(17) 0.0018(15) 0.0038(16)
C10 0.049(2) 0.074(3) 0.081(3) -0.004(2) -0.011(2) -0.0012(19)
C11 0.054(2) 0.052(2) 0.066(2) 0.0006(17) -0.0044(18) -0.0067(17)
C12 0.0462(19) 0.0402(18) 0.0485(19) 0.0021(14) 0.0065(15) -0.0001(15)
C13 0.080(3) 0.057(2) 0.112(3) -0.004(2) -0.006(2) -0.009(2)
C14 0.085(3) 0.089(3) 0.170(4) -0.011(3) 0.010(3) -0.023(3)
C15 0.103(3) 0.085(3) 0.153(4) 0.000(3) 0.023(3) -0.002(3)
C16 0.157 0.119 0.157 0.003 0.014 0.019
N1 0.0484(17) 0.0403(15) 0.0555(17) 0.0034(12) -0.0013(14) -0.0020(12)
N2 0.0389(15) 0.0468(16) 0.0493(16) 0.0042(12) 0.0038(12) 0.0016(12)
O1 0.0602(16) 0.0453(15) 0.0776(18) 0.0084(12) 0.0078(13) 0.0122(12)
C17 0.082(3) 0.070(3) 0.121(3) -0.014(2) 0.015(3) -0.007(2)
O2 0.0512(15) 0.0726(19) 0.0664(17) 0.0053(13) -0.0114(13) -0.0093(13)

loop_
_atom_type_symbol
_atom_type_description
_atom_type_scat_dispersion_real
_atom_type_scat_dispersion_imag
_atom_type_scat_source
C C 0.0033 0.0016 'International Tables Vol C Tables 4.2.6.8 and 6.1.1.4'
H H 0.0000 0.0000 'International Tables Vol C Tables 4.2.6.8 and 6.1.1.4'
N N 0.0061 0.0033 'International Tables Vol C Tables 4.2.6.8 and 6.1.1.4'
O O 0.0106 0.0060 'International Tables Vol C Tables 4.2.6.8 and 6.1.1.4'

loop_
_geom_angle_atom_site_label_1
_geom_angle_atom_site_label_2
_geom_angle_atom_site_label_3
_geom_angle
O2 C1 H1A 109.5
O2 C1 H1B 109.5
H1A C1 H1B 109.5
O2 C1 H1C 109.5
H1A C1 H1C 109.5
H1B C1 H1C 109.5
O2 C2 C7 124.5(3)
O2 C2 C3 115.0(3)
C7 C2 C3 120.5(3)
C4 C3 C2 119.8(3)
C4 C3 H3 120.1
C2 C3 H3 120.1
C3 C4 C5 120.7(3)
C3 C4 H4 119.6
C5 C4 H4 119.6
C4 C5 C6 119.7(3)
C4 C5 C8 120.6(3)
C6 C5 C8 119.7(3)
N1 C6 C5 122.8(3)
N1 C6 C7 117.9(3)
C5 C6 C7 119.4(3)
C2 C7 C6 119.9(3)
C2 C7 H7 120.0
C6 C7 H7 120.0
O1 C8 N2 121.1(3)
O1 C8 C5 126.2(3)
N2 C8 C5 112.7(3)
N2 C9 C10 103.4(3)
N2 C9 H9A 111.1
C10 C9 H9A 111.1
N2 C9 H9B 111.1
C10 C9 H9B 111.1
H9A C9 H9B 109.1
C11 C10 C9 107.6(3)
C11 C10 H10A 110.2
C9 C10 H10A 110.2
C11 C10 H10B 110.2
C9 C10 H10B 110.2
H10A C10 H10B 108.5
C17 C11 C10 119.9(4)
C17 C11 C12 115.4(3)
C10 C11 C12 103.7(3)
C17 C11 H11 105.5
C10 C11 H11 105.5
C12 C11 H11 105.5
N1 C12 N2 125.6(3)
N1 C12 C11 125.4(3)
N2 C12 C11 109.0(3)
C16 C13 C14 111.5(5)
C16 C13 C15 107.1(5)
C14 C13 C15 108.8(4)
C16 C13 C17 114.2(5)
C14 C13 C17 111.0(4)
C15 C13 C17 103.7(4)
C13 C14 H14A 109.5
C13 C14 H14B 109.5
H14A C14 H14B 109.5
C13 C14 H14C 109.5
H14A C14 H14C 109.5
H14B C14 H14C 109.5
C13 C15 H15A 109.5
C13 C15 H15B 109.5
H15A C15 H15B 109.5
C13 C15 H15C 109.5
H15A C15 H15C 109.5
H15B C15 H15C 109.5
C13 C16 H16A 109.5
C13 C16 H16B 109.5
H16A C16 H16B 109.5
C13 C16 H16C 109.5
H16A C16 H16C 109.5
H16B C16 H16C 109.5
C12 N1 C6 115.5(3)
C12 N2 C8 123.7(3)
C12 N2 C9 113.0(3)
C8 N2 C9 123.2(3)
C11 C17 C13 117.4(4)
C11 C17 H17A 107.9
C13 C17 H17A 107.9
C11 C17 H17B 107.9
C13 C17 H17B 107.9
H17A C17 H17B 107.2
C2 O2 C1 118.9(3)

loop_
_geom_bond_atom_site_label_1
_geom_bond_atom_site_label_2
_geom_bond_distance
C1 O2 1.413(5)
C1 H1A 0.9600
C1 H1B 0.9600
C1 H1C 0.9600
C2 O2 1.357(4)
C2 C7 1.377(5)
C2 C3 1.403(5)
C3 C4 1.371(5)
C3 H3 0.9300
C4 C5 1.395(5)
C4 H4 0.9300
C5 C6 1.405(4)
C5 C8 1.459(5)
C6 N1 1.387(4)
C6 C7 1.405(5)
C7 H7 0.9300
C8 O1 1.222(4)
C8 N2 1.378(4)
C9 N2 1.470(4)
C9 C10 1.506(5)
C9 H9A 0.9700
C9 H9B 0.9700
C10 C11 1.501(5)
C10 H10A 0.9700
C10 H10B 0.9700
C11 C17 1.490(6)
C11 C12 1.514(5)
C11 H11 0.9800
C12 N1 1.296(4)
C12 N2 1.360(4)
C13 C16 1.487(8)
C13 C14 1.487(7)
C13 C15 1.511(7)
C13 C17 1.550(7)
C14 H14A 0.9600
C14 H14B 0.9600
C14 H14C 0.9600
C15 H15A 0.9600
C15 H15B 0.9600
C15 H15C 0.9600
C16 H16A 0.9600
C16 H16B 0.9600
C16 H16C 0.9600
C17 H17A 0.9700
C17 H17B 0.9700
